data_1514890
loop_
_publ_author_name
'Schl\"utter, Florian'
'Nishiuchi, Tomohiko'
'Enkelmann, Volker'
'M\"ullen, Klaus'

_publ_section_title
;
 \p-Congested poly(paraphenylene) from
 2,2&#x2032;,6,6&#x2032;-tetraphenyl-1,1&#x2032;-biphenyl units: synthesis
 and structural characterization
;
_journal_issue 10
_journal_name_full 'Polymer Chemistry'
_journal_page_first 2963
_journal_paper_doi 10.1039/c3py00166k
_journal_volume 4
_journal_year 2013
_chemical_formula_moiety 'C38 H30'
_chemical_formula_sum 'C38 H30'
_chemical_formula_weight 486.66
_space_group_IT_number 15
_symmetry_cell_setting monoclinic
_symmetry_space_group_name_Hall '-C 2yc'
_symmetry_space_group_name_H-M 'C 1 2/c 1'
_atom_sites_solution_hydrogens geom
_atom_sites_solution_primary direct
_audit_creation_date 12-04-11
_audit_creation_method CRYSTALS_ver_12.84
_cell_angle_alpha 90
_cell_angle_beta 102.0571(18)
_cell_angle_gamma 90
_cell_formula_units_Z 4
_cell_length_a 7.3789(2)
_cell_length_b 22.1571(8)
_cell_length_c 16.3043(5)
_cell_measurement_reflns_used 0
_cell_measurement_temperature 120
_cell_measurement_theta_max 0
_cell_measurement_theta_min 0
_cell_volume 2606.87(14)
_computing_cell_refinement 'DENZO/SCALEPACK (Otwinowski & Minor, 1997)'
_computing_data_collection 'COLLECT (Nonius, 1997-2001).'
_computing_data_reduction 'DENZO/SCALEPACK (Otwinowski & Minor, 1997)'
_computing_molecular_graphics 'CAMERON (Watkin et al., 1996)'
_computing_publication_material 'CRYSTALS (Betteridge et al., 2003)'
_computing_structure_refinement 'CRYSTALS (Betteridge et al., 2003)'
_computing_structure_solution 'SHELXS 86 (Sheldrick, 1986)'
_diffrn_ambient_temperature 120
_diffrn_measured_fraction_theta_full 0.997
_diffrn_measured_fraction_theta_max 0.993
_diffrn_measurement_device_type 'Nonius KappaCCD'
_diffrn_measurement_method '\f & \w scans'
_diffrn_radiation_monochromator graphite
_diffrn_radiation_type 'Mo K\a'
_diffrn_radiation_wavelength 0.71073
_diffrn_reflns_av_R_equivalents 0.087
_diffrn_reflns_limit_h_max 10
_diffrn_reflns_limit_h_min -10
_diffrn_reflns_limit_k_max 30
_diffrn_reflns_limit_k_min -31
_diffrn_reflns_limit_l_max 22
_diffrn_reflns_limit_l_min -22
_diffrn_reflns_number 15957
_diffrn_reflns_theta_full 28.528
_diffrn_reflns_theta_max 30.029
_diffrn_reflns_theta_min 1.838
_diffrn_standards_number 0
_exptl_absorpt_coefficient_mu 0.070
_exptl_absorpt_correction_T_max 0.99
_exptl_absorpt_correction_T_min 0.91
_exptl_absorpt_correction_type multi-scan
_exptl_absorpt_process_details 'SORTAV (Blessing)'
_exptl_crystal_colour colourless
_exptl_crystal_density_diffrn 1.240
_exptl_crystal_description needle
_exptl_crystal_F_000 1032
_exptl_crystal_size_max 0.44
_exptl_crystal_size_mid 0.15
_exptl_crystal_size_min 0.11
_refine_diff_density_max 0.35
_refine_diff_density_min -0.23
_refine_ls_extinction_method None
_refine_ls_goodness_of_fit_ref 1.1061
_refine_ls_hydrogen_treatment constr
_refine_ls_matrix_type full
_refine_ls_number_parameters 172
_refine_ls_number_reflns 2439
_refine_ls_number_restraints 0
_refine_ls_R_factor_all 0.0733
_refine_ls_R_factor_gt 0.0423
_refine_ls_shift/su_max 0.000232
_refine_ls_structure_factor_coef F
_refine_ls_weighting_details
;
Method, part 1, Chebychev polynomial, (Watkin, 1994, Prince, 1982)
[weight] = 1.0/[A~0~*T~0~(x)+A~1~*T~1~(x) ... +A~n-1~]*T~n-1~(x)]
where A~i~ are the Chebychev coefficients listed below and x= Fcalc/Fmax
Method = Robust Weighting (Prince, 1982)
W = [weight] * [1-(deltaF/6*sigmaF)^2^]^2^
A~i~ are:
1.27 0.475 0.810
;
_refine_ls_weighting_scheme calc
_refine_ls_wR_factor_all 0.0661
_refine_ls_wR_factor_gt 0.0502
_refine_ls_wR_factor_ref 0.0502
_reflns_limit_h_max 10
_reflns_limit_h_min -10
_reflns_limit_k_max 31
_reflns_limit_k_min 0
_reflns_limit_l_max 22
_reflns_limit_l_min 0
_reflns_number_gt 2439
_reflns_number_total 3797
_reflns_threshold_expression I>3.0\s(I)
_cod_data_source_file c3py00166k.txt
_cod_data_source_block fs288n
_cod_depositor_comments
;
The following automatic conversions were performed:

'_symmetry_cell_setting' value 'Monoclinic' changed to 'monoclinic'
according to
/usr/data/users/saulius/automatic-downloads/retrospective/RSC/lib/dictionaries/cif_core.dic
dictionary named 'cif_core.dic' version 2.4.2 from 2011-04-26.

Automatic conversion script
Id: cif_fix_values 2281 2013-09-26 08:29:07Z andrius 
;
_cod_original_sg_symbol_H-M 'C 1 2/c 1 '
_cod_database_code 1514890

loop_
_symmetry_equiv_pos_as_xyz
x,y,z
-x,-y,-z
x+1/2,y+1/2,z
-x+1/2,-y+1/2,-z
-x,y,-z+1/2
x,-y,z+1/2
-x+1/2,y+1/2,-z+1/2
x+1/2,-y+1/2,z+1/2

loop_
_atom_site_label
_atom_site_type_symbol
_atom_site_fract_x
_atom_site_fract_y
_atom_site_fract_z
_atom_site_U_iso_or_equiv
_atom_site_occupancy
_atom_site_adp_type
_atom_site_refinement_flags_posn
C1 C 0.55489(16) 0.17144(5) 0.21647(7) 0.0156 1.0000 Uani .
C2 C 0.68516(16) 0.21749(5) 0.21312(7) 0.0161 1.0000 Uani .
C3 C 0.78575(17) 0.21709(6) 0.14916(8) 0.0178 1.0000 Uani .
C4 C 0.75971(17) 0.17255(6) 0.08771(7) 0.0187 1.0000 Uani .
C5 C 0.63183(17) 0.12707(6) 0.09198(8) 0.0181 1.0000 Uani .
C6 C 0.52867(16) 0.12561(5) 0.15494(8) 0.0166 1.0000 Uani .
C7 C 0.39089(17) 0.07569(5) 0.15058(7) 0.0180 1.0000 Uani .
C8 C 0.20836(18) 0.08523(6) 0.15913(8) 0.0218 1.0000 Uani .
C9 C 0.08087(19) 0.03804(6) 0.14816(9) 0.0256 1.0000 Uani .
C10 C 0.1335(2) -0.01948(6) 0.12882(10) 0.0276 1.0000 Uani .
C11 C 0.3143(2) -0.03012(6) 0.12161(9) 0.0269 1.0000 Uani .
C12 C 0.44198(19) 0.01694(6) 0.13241(9) 0.0223 1.0000 Uani .
C13 C 0.71940(16) 0.26826(5) 0.27474(7) 0.0166 1.0000 Uani .
C14 C 0.74581(17) 0.25914(6) 0.36140(8) 0.0191 1.0000 Uani .
C15 C 0.78174(18) 0.30721(6) 0.41716(8) 0.0215 1.0000 Uani .
C16 C 0.79034(19) 0.36577(6) 0.38756(9) 0.0237 1.0000 Uani .
C17 C 0.7649(2) 0.37576(6) 0.30176(9) 0.0263 1.0000 Uani .
C18 C 0.73049(19) 0.32746(6) 0.24622(8) 0.0226 1.0000 Uani .
C19 C 0.86173(19) 0.17335(6) 0.01670(8) 0.0234 1.0000 Uani .
H31 H 0.8743 0.2480 0.1477 0.0244 1.0000 Uiso R
H51 H 0.6141 0.0960 0.0509 0.0243 1.0000 Uiso R
H81 H 0.1713 0.1244 0.1729 0.0295 1.0000 Uiso R
H91 H -0.0428 0.0453 0.1538 0.0340 1.0000 Uiso R
H101 H 0.0458 -0.0515 0.1207 0.0370 1.0000 Uiso R
H111 H 0.3514 -0.0695 0.1089 0.0360 1.0000 Uiso R
H121 H 0.5660 0.0092 0.1277 0.0302 1.0000 Uiso R
H141 H 0.7386 0.2194 0.3824 0.0260 1.0000 Uiso R
H151 H 0.8003 0.3000 0.4758 0.0287 1.0000 Uiso R
H161 H 0.8134 0.3987 0.4257 0.0320 1.0000 Uiso R
H171 H 0.7716 0.4156 0.2811 0.0352 1.0000 Uiso R
H181 H 0.7136 0.3348 0.1877 0.0304 1.0000 Uiso R
H191 H 0.9314 0.2096 0.0173 0.0500 1.0000 Uiso R
H192 H 0.9472 0.1398 0.0229 0.0500 1.0000 Uiso R
H193 H 0.7743 0.1702 -0.0357 0.0500 1.0000 Uiso R

loop_
_atom_site_aniso_label
_atom_site_aniso_U_11
_atom_site_aniso_U_22
_atom_site_aniso_U_33
_atom_site_aniso_U_23
_atom_site_aniso_U_13
_atom_site_aniso_U_12
C1 0.0154(5) 0.0159(5) 0.0155(5) 0.0007(4) 0.0034(4) 0.0011(4)
C2 0.0157(5) 0.0163(5) 0.0162(5) 0.0013(4) 0.0034(4) 0.0014(4)
C3 0.0165(5) 0.0190(5) 0.0186(5) 0.0022(4) 0.0052(4) -0.0001(4)
C4 0.0180(6) 0.0213(6) 0.0174(5) 0.0027(5) 0.0053(4) 0.0032(4)
C5 0.0194(6) 0.0184(5) 0.0169(5) -0.0012(4) 0.0049(4) 0.0023(4)
C6 0.0158(5) 0.0162(5) 0.0181(5) 0.0003(4) 0.0042(4) 0.0007(4)
C7 0.0204(5) 0.0166(5) 0.0172(5) 0.0000(4) 0.0042(4) -0.0008(4)
C8 0.0204(6) 0.0201(6) 0.0249(6) 0.0001(5) 0.0043(5) 0.0004(5)
C9 0.0190(6) 0.0262(7) 0.0314(7) 0.0009(5) 0.0051(5) -0.0023(5)
C10 0.0277(7) 0.0221(6) 0.0325(7) -0.0003(5) 0.0051(5) -0.0072(5)
C11 0.0316(7) 0.0179(6) 0.0319(7) -0.0032(5) 0.0084(5) -0.0026(5)
C12 0.0224(6) 0.0184(6) 0.0272(6) -0.0013(5) 0.0075(5) 0.0008(5)
C13 0.0147(5) 0.0175(5) 0.0181(5) 0.0000(4) 0.0048(4) -0.0013(4)
C14 0.0198(6) 0.0192(6) 0.0187(5) 0.0008(4) 0.0051(4) -0.0008(4)
C15 0.0228(6) 0.0239(6) 0.0184(6) -0.0013(5) 0.0058(4) -0.0017(5)
C16 0.0248(6) 0.0204(6) 0.0254(6) -0.0051(5) 0.0039(5) -0.0028(5)
C17 0.0338(7) 0.0192(6) 0.0252(6) 0.0006(5) 0.0044(5) -0.0044(5)
C18 0.0271(7) 0.0203(6) 0.0201(6) 0.0011(5) 0.0041(5) -0.0039(5)
C19 0.0253(7) 0.0272(6) 0.0200(6) -0.0005(5) 0.0096(5) -0.0009(5)

loop_
_atom_type_symbol
_atom_type_scat_dispersion_real
_atom_type_scat_dispersion_imag
_atom_type_scat_Cromer_Mann_a1
_atom_type_scat_Cromer_Mann_b1
_atom_type_scat_Cromer_Mann_a2
_atom_type_scat_Cromer_Mann_b2
_atom_type_scat_Cromer_Mann_a3
_atom_type_scat_Cromer_Mann_b3
_atom_type_scat_Cromer_Mann_a4
_atom_type_scat_Cromer_Mann_b4
_atom_type_scat_Cromer_Mann_c
_atom_type_scat_source
C 0.0033 0.0016 2.3100 20.8439 1.0200 10.2075 1.5886 0.5687 0.8650 51.6512 0.2156 'International Tables Vol C 4.2.6.8 and 6.1.1.4'
H 0.0000 0.0000 0.4930 10.5109 0.3229 26.1257 0.1402 3.1424 0.0408 57.7998 0.0030 'International Tables Vol C 4.2.6.8 and 6.1.1.4'

loop_
_geom_angle_atom_site_label_1
_geom_angle_site_symmetry_1
_geom_angle_atom_site_label_2
_geom_angle_atom_site_label_3
_geom_angle
_geom_angle_publ_flag
C1 5_655 C1 C2 120.50(9) yes
C1 5_655 C1 C6 120.42(9) yes
C2 . C1 C6 119.08(10) yes
C1 . C2 C3 119.70(11) yes
C1 . C2 C13 122.64(10) yes
C3 . C2 C13 117.64(11) yes
C2 . C3 C4 121.73(12) yes
C2 . C3 H31 119.2 no
C4 . C3 H31 119.1 no
C3 . C4 C5 118.07(11) yes
C3 . C4 C19 121.94(11) yes
C5 . C4 C19 119.97(11) yes
C4 . C5 C6 122.10(11) yes
C4 . C5 H51 118.9 no
C6 . C5 H51 119.0 no
C1 . C6 C5 119.30(11) yes
C1 . C6 C7 123.86(11) yes
C5 . C6 C7 116.81(11) yes
C6 . C7 C8 122.90(11) yes
C6 . C7 C12 119.11(11) yes
C8 . C7 C12 117.89(12) yes
C7 . C8 C9 120.82(12) yes
C7 . C8 H81 119.5 no
C9 . C8 H81 119.7 no
C8 . C9 C10 120.35(13) yes
C8 . C9 H91 119.8 no
C10 . C9 H91 119.8 no
C9 . C10 C11 119.74(13) yes
C9 . C10 H101 120.1 no
C11 . C10 H101 120.1 no
C10 . C11 C12 120.06(13) yes
C10 . C11 H111 120.1 no
C12 . C11 H111 119.9 no
C7 . C12 C11 121.13(12) yes
C7 . C12 H121 119.3 no
C11 . C12 H121 119.6 no
C2 . C13 C14 122.57(11) yes
C2 . C13 C18 119.71(11) yes
C14 . C13 C18 117.71(11) yes
C13 . C14 C15 121.13(12) yes
C13 . C14 H141 119.4 no
C15 . C14 H141 119.5 no
C14 . C15 C16 120.31(12) yes
C14 . C15 H151 119.8 no
C16 . C15 H151 119.9 no
C15 . C16 C17 119.44(12) yes
C15 . C16 H161 120.2 no
C17 . C16 H161 120.3 no
C16 . C17 C18 120.06(12) yes
C16 . C17 H171 119.9 no
C18 . C17 H171 120.0 no
C13 . C18 C17 121.35(12) yes
C13 . C18 H181 119.3 no
C17 . C18 H181 119.3 no
C4 . C19 H191 110.9 no
C4 . C19 H192 109.3 no
H191 . C19 H192 108.0 no
C4 . C19 H193 109.4 no
H191 . C19 H193 109.4 no
H192 . C19 H193 109.8 no

loop_
_geom_bond_atom_site_label_1
_geom_bond_atom_site_label_2
_geom_bond_site_symmetry_2
_geom_bond_distance
_geom_bond_publ_flag
C1 C1 5_655 1.490(2) yes
C1 C2 . 1.4107(16) yes
C1 C6 . 1.4122(16) yes
C2 C3 . 1.4007(16) yes
C2 C13 . 1.4940(17) yes
C3 C4 . 1.3908(17) yes
C3 H31 . 0.950 no
C4 C5 . 1.3921(17) yes
C4 C19 . 1.5071(17) yes
C5 C6 . 1.4002(16) yes
C5 H51 . 0.950 no
C6 C7 . 1.4940(17) yes
C7 C8 . 1.3989(17) yes
C7 C12 . 1.4037(17) yes
C8 C9 . 1.3928(19) yes
C8 H81 . 0.950 no
C9 C10 . 1.388(2) yes
C9 H91 . 0.950 no
C10 C11 . 1.384(2) yes
C10 H101 . 0.950 no
C11 C12 . 1.3915(19) yes
C11 H111 . 0.950 no
C12 H121 . 0.950 no
C13 C14 . 1.4001(17) yes
C13 C18 . 1.3999(17) yes
C14 C15 . 1.3896(18) yes
C14 H141 . 0.950 no
C15 C16 . 1.3904(19) yes
C15 H151 . 0.950 no
C16 C17 . 1.390(2) yes
C16 H161 . 0.950 no
C17 C18 . 1.3906(19) yes
C17 H171 . 0.950 no
C18 H181 . 0.950 no
C19 H191 . 0.953 no
C19 H192 . 0.967 no
C19 H193 . 0.960 no
